data_7104482
loop_
_publ_author_name
'Arunachalam, M'
'Ghosh, Pradyut'

_publ_section_title
;
 Formation of a nitrate zipped dimeric capsule and un-zipping by
 chloride doping.
;
_journal_issue 22
_journal_name_full 'Chemical communications (Cambridge, England)'
_journal_page_first 3184
_journal_page_last 3186
_journal_paper_doi 10.1039/b823018h
_journal_volume 34
_journal_year 2009
_chemical_formula_sum 'C33 H35 N9 O10'
_chemical_formula_weight 717.70
_chemical_name_systematic
;
?
;
_space_group_IT_number 14
_symmetry_cell_setting monoclinic
_symmetry_space_group_name_Hall '-P 2ybc'
_symmetry_space_group_name_H-M 'P 1 21/c 1'
_atom_sites_solution_hydrogens geom
_atom_sites_solution_primary direct
_atom_sites_solution_secondary difmap
_audit_creation_method SHELXL-97
_cell_angle_alpha 90.00
_cell_angle_beta 90.931(2)
_cell_angle_gamma 90.00
_cell_formula_units_Z 4
_cell_length_a 12.0912(15)
_cell_length_b 15.0534(19)
_cell_length_c 19.735(3)
_cell_measurement_reflns_used 2294
_cell_measurement_temperature 100(2)
_cell_measurement_theta_max 0.988
_cell_measurement_theta_min 0.961
_cell_volume 3591.6(8)
_computing_cell_refinement 'BRUKER AXS SMART 2'
_computing_data_collection 'BRUKER AXS SMART 2'
_computing_data_reduction 'BRUKER AXS SAINT'
_computing_molecular_graphics 'BRUKER SHELXTL'
_computing_publication_material 'MERCURY 1.4'
_computing_structure_refinement 'SHELXL-97 (Sheldrick, 1997)'
_computing_structure_solution 'SHELXS-97 (Sheldrick, 1990)'
_diffrn_ambient_temperature 100(2)
_diffrn_detector_area_resol_mean 3
_diffrn_measured_fraction_theta_full 0.996
_diffrn_measured_fraction_theta_max 0.996
_diffrn_measurement_device_type 'BRUKER CCD AREA DETECTOR'
_diffrn_measurement_method 'OMEGA SCAN'
_diffrn_radiation_monochromator graphite
_diffrn_radiation_source 'fine-focus sealed tube'
_diffrn_radiation_type MoK\a
_diffrn_radiation_wavelength 0.71073
_diffrn_reflns_av_R_equivalents 0.0323
_diffrn_reflns_av_sigmaI/netI 0.0229
_diffrn_reflns_limit_h_max 12
_diffrn_reflns_limit_h_min -13
_diffrn_reflns_limit_k_max 16
_diffrn_reflns_limit_k_min -16
_diffrn_reflns_limit_l_max 21
_diffrn_reflns_limit_l_min -21
_diffrn_reflns_number 27000
_diffrn_reflns_theta_full 22.54
_diffrn_reflns_theta_max 22.54
_diffrn_reflns_theta_min 1.68
_exptl_absorpt_coefficient_mu 0.101
_exptl_absorpt_correction_T_max 0.9880
_exptl_absorpt_correction_T_min 0.9609
_exptl_absorpt_correction_type multi-scan
_exptl_absorpt_process_details SADABS
_exptl_crystal_colour COLORLESS
_exptl_crystal_density_diffrn 1.327
_exptl_crystal_density_method 'not measured'
_exptl_crystal_description BLOCK
_exptl_crystal_F_000 1504
_exptl_crystal_size_max 0.40
_exptl_crystal_size_mid 0.28
_exptl_crystal_size_min 0.12
_refine_diff_density_max 1.191
_refine_diff_density_min -0.542
_refine_diff_density_rms 0.062
_refine_ls_extinction_method none
_refine_ls_goodness_of_fit_ref 1.026
_refine_ls_hydrogen_treatment mixed
_refine_ls_matrix_type full
_refine_ls_number_parameters 474
_refine_ls_number_reflns 4692
_refine_ls_number_restraints 14
_refine_ls_restrained_S_all 1.072
_refine_ls_R_factor_all 0.1016
_refine_ls_R_factor_gt 0.0880
_refine_ls_shift/su_max 0.003
_refine_ls_shift/su_mean 0.000
_refine_ls_structure_factor_coef Fsqd
_refine_ls_weighting_details 'calc w=1/[\s^2^(Fo^2^)+(0.1591P)^2^+5.6718P] where P=(Fo^2^+2Fc^2^)/3'
_refine_ls_weighting_scheme calc
_refine_ls_wR_factor_gt 0.2537
_refine_ls_wR_factor_ref 0.2688
_reflns_number_gt 3777
_reflns_number_total 4692
_reflns_threshold_expression >2sigma(I)
_cod_data_source_file b823018h.txt
_cod_data_source_block complex1
_cod_depositor_comments
;
The following automatic conversions were performed:
'_symmetry_cell_setting' value 'MONOCLINIC' changed to 'monoclinic'
according to '/home/saulius/struct/CIF-dictionaries/cif_core.dic'
dictionary named 'cif_core.dic' version 2.4.1 from
2010-06-29.

'_exptl_absorpt_correction_type' value 'MULTI-SCAN' changed
to 'multi-scan' according to
'/home/saulius/struct/CIF-dictionaries/cif_core.dic' dictionary named
'cif_core.dic' version 2.4.1 from 2010-06-29.

Automatic conversion script
Id: cif_fix_enum 1527 2010-12-29 10:47:43Z saulius 
;
_cod_original_sg_symbol_H-M 'P 21/c'
_cod_database_code 7104482

loop_
_symmetry_equiv_pos_as_xyz
'x, y, z'
'-x, y+1/2, -z+1/2'
'-x, -y, -z'
'x, -y-1/2, z-1/2'

loop_
_atom_site_label
_atom_site_type_symbol
_atom_site_fract_x
_atom_site_fract_y
_atom_site_fract_z
_atom_site_U_iso_or_equiv
_atom_site_adp_type
_atom_site_occupancy
_atom_site_symmetry_multiplicity
_atom_site_calc_flag
_atom_site_refinement_flags
_atom_site_disorder_assembly
_atom_site_disorder_group
C1 C 0.7303(4) 0.6681(3) 0.0568(3) 0.0572(13) Uani 1 1 d . . .
H1A H 0.7603 0.6921 0.0159 0.086 Uiso 1 1 calc R . .
H1B H 0.6612 0.6393 0.0466 0.086 Uiso 1 1 calc R . .
H1C H 0.7813 0.6258 0.0760 0.086 Uiso 1 1 calc R . .
C2 C 0.7119(4) 0.7420(3) 0.1066(2) 0.0410(10) Uani 1 1 d . . .
C3 C 0.6275(3) 0.8039(3) 0.0948(2) 0.0416(10) Uani 1 1 d . . .
C4 C 0.5548(4) 0.7934(3) 0.0320(2) 0.0540(12) Uani 1 1 d . . .
H4A H 0.5419 0.7307 0.0237 0.065 Uiso 1 1 calc R . .
H4B H 0.4839 0.8214 0.0396 0.065 Uiso 1 1 calc R . .
N5 N 0.6057(3) 0.8332(3) -0.02770(18) 0.0475(10) Uani 1 1 d . . .
C6 C 0.5766(3) 0.8148(3) -0.0949(2) 0.0452(11) Uani 1 1 d . . .
C7 C 0.4979(4) 0.7559(4) -0.1214(3) 0.0600(14) Uani 1 1 d . . .
H7 H 0.4535 0.7207 -0.0943 0.072 Uiso 1 1 calc R . .
C8 C 0.4916(5) 0.7543(4) -0.1916(3) 0.0735(17) Uani 1 1 d . . .
H8 H 0.4411 0.7162 -0.2126 0.088 Uiso 1 1 calc R . .
C9 C 0.5565(5) 0.8063(5) -0.2311(3) 0.0764(18) Uani 1 1 d . . .
H9 H 0.5487 0.8016 -0.2779 0.092 Uiso 1 1 calc R . .
C10 C 0.6332(4) 0.8658(4) -0.2050(3) 0.0634(14) Uani 1 1 d . . .
H10 H 0.6762 0.9017 -0.2324 0.076 Uiso 1 1 calc R . .
C11 C 0.6410(4) 0.8677(3) -0.1347(2) 0.0494(12) Uani 1 1 d . . .
N12 N 0.7065(3) 0.9173(3) -0.09149(19) 0.0544(11) Uani 1 1 d . . .
H12 H 0.7545 0.9563 -0.1034 0.065 Uiso 1 1 calc R . .
C13 C 0.6833(4) 0.8950(3) -0.0287(2) 0.0536(12) Uani 1 1 d . . .
H13 H 0.7170 0.9194 0.0097 0.064 Uiso 1 1 calc R . .
C14 C 0.6104(4) 0.8730(3) 0.1400(2) 0.0460(11) Uani 1 1 d . . .
C15 C 0.5199(4) 0.9414(3) 0.1272(3) 0.0706(16) Uani 1 1 d . . .
H15A H 0.4562 0.9264 0.1532 0.106 Uiso 1 1 calc R . .
H15B H 0.5002 0.9418 0.0799 0.106 Uiso 1 1 calc R . .
H15C H 0.5462 0.9991 0.1404 0.106 Uiso 1 1 calc R . .
C16 C 0.6782(4) 0.8795(3) 0.1977(2) 0.0503(12) Uani 1 1 d . . .
C17 C 0.6584(5) 0.9531(4) 0.2482(3) 0.0719(17) Uani 1 1 d . . .
H17A H 0.5803 0.9679 0.2479 0.086 Uiso 1 1 calc R . .
H17B H 0.6783 0.9322 0.2933 0.086 Uiso 1 1 calc R . .
N18 N 0.7222(4) 1.0328(3) 0.2333(2) 0.0590(11) Uani 1 1 d . . .
C19 C 0.7902(6) 1.0472(4) 0.1815(3) 0.0802(18) Uani 1 1 d . . .
H19 H 0.8078 1.0056 0.1485 0.096 Uiso 1 1 calc R . .
N20 N 0.8281(5) 1.1289(4) 0.1842(3) 0.0884(17) Uani 1 1 d . . .
H20 H 0.8724 1.1523 0.1556 0.106 Uiso 1 1 calc R . .
C21 C 0.7858(5) 1.1713(4) 0.2400(3) 0.0745(17) Uani 1 1 d . . .
C22 C 0.7998(7) 1.2567(4) 0.2638(5) 0.100(3) Uani 1 1 d . . .
H22 H 0.8454 1.2973 0.2424 0.120 Uiso 1 1 calc R . .
C23 C 0.7437(9) 1.2775(6) 0.3193(8) 0.140(5) Uani 1 1 d . . .
H23 H 0.7501 1.3347 0.3367 0.168 Uiso 1 1 calc R . .
C24 C 0.6752(7) 1.2162(7) 0.3529(5) 0.119(3) Uani 1 1 d . . .
H24 H 0.6387 1.2343 0.3917 0.143 Uiso 1 1 calc R . .
C25 C 0.6607(5) 1.1300(4) 0.3298(3) 0.0740(17) Uani 1 1 d . . .
H25 H 0.6162 1.0888 0.3515 0.089 Uiso 1 1 calc R . .
C26 C 0.7185(5) 1.1108(3) 0.2713(3) 0.0612(14) Uani 1 1 d . . .
C27 C 0.7638(4) 0.8195(3) 0.2100(2) 0.0495(12) Uani 1 1 d . . .
C28 C 0.8363(5) 0.8278(5) 0.2729(3) 0.0794(18) Uani 1 1 d . . .
H28A H 0.8560 0.8890 0.2797 0.119 Uiso 1 1 calc R . .
H28B H 0.9021 0.7931 0.2675 0.119 Uiso 1 1 calc R . .
H28C H 0.7967 0.8067 0.3115 0.119 Uiso 1 1 calc R . .
C29 C 0.7801(4) 0.7497(3) 0.1646(2) 0.0430(11) Uani 1 1 d . . .
C30 C 0.8676(4) 0.6805(4) 0.1779(3) 0.0647(14) Uani 1 1 d . . .
H30A H 0.8948 0.6858 0.2242 0.078 Uiso 1 1 calc R . .
H30B H 0.8356 0.6218 0.1723 0.078 Uiso 1 1 calc R . .
N31 N 0.9609(3) 0.6910(3) 0.1308(2) 0.0539(10) Uani 1 1 d . . .
C32 C 0.9937(4) 0.7667(4) 0.1028(3) 0.0611(14) Uani 1 1 d . . .
H32 H 0.9641 0.8223 0.1120 0.073 Uiso 1 1 calc R . .
N33 N 1.0746(3) 0.7513(3) 0.0601(2) 0.0624(12) Uani 1 1 d . . .
H33 H 1.1080 0.7907 0.0365 0.075 Uiso 1 1 calc R . .
C34 C 1.0964(4) 0.6603(4) 0.0597(3) 0.0584(13) Uani 1 1 d . . .
C35 C 1.1714(5) 0.6114(4) 0.0238(3) 0.0713(15) Uani 1 1 d . . .
H35 H 1.2194 0.6372 -0.0069 0.086 Uiso 1 1 calc R . .
C36 C 1.1706(5) 0.5209(4) 0.0366(3) 0.0771(17) Uani 1 1 d . . .
H36 H 1.2208 0.4852 0.0140 0.093 Uiso 1 1 calc R . .
C37 C 1.0992(5) 0.4810(4) 0.0811(3) 0.0728(17) Uani 1 1 d . . .
H37 H 1.1016 0.4198 0.0872 0.087 Uiso 1 1 calc R . .
C38 C 1.0237(4) 0.5313(4) 0.1170(3) 0.0617(14) Uani 1 1 d . . .
H38 H 0.9754 0.5055 0.1474 0.074 Uiso 1 1 calc R . .
C39 C 1.0242(4) 0.6218(3) 0.1051(2) 0.0538(13) Uani 1 1 d . . .
N40 N 0.7308(3) 0.1293(3) 0.0209(2) 0.0557(11) Uani 1 1 d . . .
O41 O 0.6675(3) 0.0735(3) 0.0426(2) 0.0821(12) Uani 1 1 d . . .
O42 O 0.7027(3) 0.2050(3) 0.0093(2) 0.0862(13) Uani 1 1 d . . .
O43A O 0.8410(5) 0.1182(4) 0.0226(3) 0.0564(14) Uiso 0.64 1 d P . .
O43B O 0.8052(9) 0.0933(7) -0.0081(5) 0.059(2) Uiso 0.36 1 d P . .
N44 N 0.0329(6) 0.2233(4) 0.0959(4) 0.286(10) Uani 1 1 d D . .
O45A O -0.0547(6) 0.2695(5) 0.1205(4) 0.069(2) Uiso 0.50 1 d PD . .
O45B O -0.027(5) 0.290(3) 0.100(2) 0.59(5) Uiso 0.50 1 d PD . .
O46A O 0.1173(8) 0.2515(7) 0.0647(5) 0.112(4) Uiso 0.57 1 d PD . .
O46B O 0.1062(9) 0.2155(9) 0.0507(5) 0.078(3) Uiso 0.43 1 d PD . .
O47B O 0.043(2) 0.1695(18) 0.1445(11) 0.260(13) Uiso 0.39 1 d PD . .
O47A O 0.0124(8) 0.1387(5) 0.0798(5) 0.127(3) Uiso 0.61 1 d PD . .
N48A N 0.0704(9) 0.0073(8) 0.1738(5) 0.072(3) Uiso 0.48 1 d P . .
N48B N 0.1065(9) -0.0362(7) 0.1832(5) 0.073(3) Uiso 0.52 1 d P . .
O49A O 0.0768(8) 0.0936(6) 0.1739(5) 0.094(2) Uiso 0.52 1 d P . .
O49B O 0.1800(9) -0.0061(7) 0.2211(5) 0.097(3) Uiso 0.48 1 d P . .
O50 O 0.1261(4) -0.0346(3) 0.1253(2) 0.0810(12) Uani 1 1 d . . .
O51 O 0.0125(5) -0.0519(4) 0.2064(3) 0.129(2) Uani 1 1 d . . .
O52 O 0.9088(3) 0.9442(2) 0.0472(2) 0.0665(10) Uani 1 1 d D . .
H52A H 0.895(6) 0.997(3) 0.029(3) 0.11(2) Uiso 1 1 d D . .
H52B H 0.965(4) 0.951(5) 0.076(3) 0.12(3) Uiso 1 1 d D . .

loop_
_atom_site_aniso_label
_atom_site_aniso_U_11
_atom_site_aniso_U_22
_atom_site_aniso_U_33
_atom_site_aniso_U_23
_atom_site_aniso_U_13
_atom_site_aniso_U_12
C1 0.056(3) 0.049(3) 0.067(3) -0.011(2) 0.012(2) -0.007(2)
C2 0.045(3) 0.034(2) 0.044(2) 0.0016(18) 0.008(2) -0.0054(19)
C3 0.034(2) 0.044(3) 0.047(3) 0.004(2) 0.0021(19) -0.006(2)
C4 0.046(3) 0.061(3) 0.055(3) 0.007(2) -0.001(2) -0.008(2)
N5 0.044(2) 0.051(2) 0.047(2) 0.0025(17) -0.0065(17) -0.0031(18)
C6 0.035(2) 0.050(3) 0.050(3) -0.006(2) -0.001(2) 0.010(2)
C7 0.046(3) 0.071(3) 0.063(3) -0.020(3) 0.002(2) 0.010(2)
C8 0.049(3) 0.105(5) 0.066(4) -0.035(3) 0.000(3) 0.009(3)
C9 0.066(4) 0.112(5) 0.052(3) -0.021(3) -0.001(3) 0.027(4)
C10 0.058(3) 0.083(4) 0.050(3) -0.006(3) 0.005(2) 0.021(3)
C11 0.047(3) 0.052(3) 0.049(3) -0.001(2) -0.004(2) 0.017(2)
N12 0.063(3) 0.051(2) 0.049(2) 0.0101(19) 0.004(2) 0.000(2)
C13 0.059(3) 0.055(3) 0.046(3) 0.006(2) -0.004(2) -0.003(3)
C14 0.037(2) 0.037(2) 0.065(3) 0.006(2) 0.014(2) 0.0015(19)
C15 0.048(3) 0.049(3) 0.115(5) 0.006(3) 0.019(3) 0.007(2)
C16 0.054(3) 0.046(3) 0.052(3) -0.009(2) 0.018(2) -0.008(2)
C17 0.089(4) 0.056(3) 0.071(4) -0.021(3) 0.037(3) -0.016(3)
N18 0.077(3) 0.049(2) 0.051(2) -0.0115(19) 0.011(2) -0.013(2)
C19 0.095(4) 0.078(4) 0.068(4) -0.017(3) 0.026(3) -0.033(4)
N20 0.104(4) 0.088(4) 0.073(3) 0.004(3) -0.005(3) -0.051(3)
C21 0.083(4) 0.054(3) 0.086(4) -0.004(3) -0.033(3) -0.005(3)
C22 0.092(5) 0.052(4) 0.154(7) -0.014(4) -0.063(5) 0.003(4)
C23 0.098(7) 0.081(6) 0.238(13) -0.082(7) -0.097(8) 0.034(5)
C24 0.094(6) 0.126(7) 0.135(7) -0.090(6) -0.050(5) 0.042(5)
C25 0.072(4) 0.079(4) 0.070(4) -0.033(3) -0.021(3) 0.023(3)
C26 0.069(3) 0.050(3) 0.065(3) -0.015(3) -0.017(3) 0.007(3)
C27 0.048(3) 0.057(3) 0.044(3) 0.004(2) 0.005(2) -0.015(2)
C28 0.088(4) 0.097(5) 0.053(3) -0.001(3) -0.013(3) -0.028(4)
C29 0.043(3) 0.043(2) 0.043(2) 0.007(2) 0.005(2) -0.0008(19)
C30 0.059(3) 0.072(3) 0.063(3) 0.025(3) 0.008(3) 0.013(3)
N31 0.045(2) 0.058(3) 0.059(2) 0.015(2) -0.0020(19) 0.010(2)
C32 0.041(3) 0.065(3) 0.078(4) 0.014(3) 0.009(3) 0.018(2)
N33 0.045(2) 0.064(3) 0.079(3) 0.009(2) 0.010(2) 0.009(2)
C34 0.046(3) 0.062(3) 0.067(3) -0.008(3) -0.002(3) 0.011(2)
C35 0.061(3) 0.071(4) 0.082(4) -0.014(3) 0.003(3) 0.007(3)
C36 0.071(4) 0.066(4) 0.094(4) -0.026(3) -0.010(3) 0.013(3)
C37 0.077(4) 0.054(3) 0.086(4) -0.010(3) -0.028(3) 0.007(3)
C38 0.054(3) 0.059(3) 0.071(3) 0.005(3) -0.018(3) 0.003(3)
C39 0.042(3) 0.059(3) 0.059(3) 0.003(2) -0.013(2) 0.010(2)
N40 0.048(2) 0.061(3) 0.058(2) 0.001(2) 0.0024(19) 0.014(2)
O41 0.064(2) 0.052(2) 0.130(4) 0.005(2) 0.000(2) -0.005(2)
O42 0.063(2) 0.066(3) 0.130(4) 0.026(2) 0.008(2) 0.016(2)
N44 0.260(13) 0.226(11) 0.364(17) 0.243(12) -0.230(13) -0.225(11)
O50 0.099(3) 0.063(2) 0.082(3) 0.008(2) 0.028(2) 0.008(2)
O51 0.123(4) 0.168(6) 0.096(4) 0.020(4) 0.040(3) -0.031(4)
O52 0.065(2) 0.049(2) 0.086(3) 0.0170(19) 0.000(2) -0.0052(18)

loop_
_atom_type_symbol
_atom_type_description
_atom_type_scat_dispersion_real
_atom_type_scat_dispersion_imag
_atom_type_scat_source
C C 0.0033 0.0016 'International Tables Vol C Tables 4.2.6.8 and 6.1.1.4'
H H 0.0000 0.0000 'International Tables Vol C Tables 4.2.6.8 and 6.1.1.4'
N N 0.0061 0.0033 'International Tables Vol C Tables 4.2.6.8 and 6.1.1.4'
O O 0.0106 0.0060 'International Tables Vol C Tables 4.2.6.8 and 6.1.1.4'

loop_
_geom_angle_atom_site_label_1
_geom_angle_atom_site_label_2
_geom_angle_atom_site_label_3
_geom_angle
_geom_angle_site_symmetry_1
_geom_angle_site_symmetry_3
_geom_angle_publ_flag
C2 C1 H1A 109.5 . . ?
C2 C1 H1B 109.5 . . ?
H1A C1 H1B 109.5 . . ?
C2 C1 H1C 109.5 . . ?
H1A C1 H1C 109.5 . . ?
H1B C1 H1C 109.5 . . ?
C3 C2 C29 119.8(4) . . ?
C3 C2 C1 120.0(4) . . ?
C29 C2 C1 120.2(4) . . ?
C14 C3 C2 120.5(4) . . ?
C14 C3 C4 120.9(4) . . ?
C2 C3 C4 118.5(4) . . ?
N5 C4 C3 111.7(4) . . ?
N5 C4 H4A 109.3 . . ?
C3 C4 H4A 109.3 . . ?
N5 C4 H4B 109.3 . . ?
C3 C4 H4B 109.3 . . ?
H4A C4 H4B 107.9 . . ?
C13 N5 C6 107.1(4) . . ?
C13 N5 C4 127.4(4) . . ?
C6 N5 C4 125.4(4) . . ?
C11 C6 N5 107.0(4) . . ?
C11 C6 C7 123.0(4) . . ?
N5 C6 C7 130.1(4) . . ?
C8 C7 C6 114.4(5) . . ?
C8 C7 H7 122.8 . . ?
C6 C7 H7 122.8 . . ?
C9 C8 C7 122.6(5) . . ?
C9 C8 H8 118.7 . . ?
C7 C8 H8 118.7 . . ?
C8 C9 C10 123.3(5) . . ?
C8 C9 H9 118.4 . . ?
C10 C9 H9 118.4 . . ?
C9 C10 C11 114.8(5) . . ?
C9 C10 H10 122.6 . . ?
C11 C10 H10 122.6 . . ?
C6 C11 N12 106.7(4) . . ?
C6 C11 C10 122.0(5) . . ?
N12 C11 C10 131.2(5) . . ?
C13 N12 C11 108.3(4) . . ?
C13 N12 H12 125.8 . . ?
C11 N12 H12 125.8 . . ?
N12 C13 N5 110.8(4) . . ?
N12 C13 H13 124.6 . . ?
N5 C13 H13 124.6 . . ?
C3 C14 C16 119.1(4) . . ?
C3 C14 C15 120.9(5) . . ?
C16 C14 C15 120.0(4) . . ?
C14 C15 H15A 109.5 . . ?
C14 C15 H15B 109.5 . . ?
H15A C15 H15B 109.5 . . ?
C14 C15 H15C 109.5 . . ?
H15A C15 H15C 109.5 . . ?
H15B C15 H15C 109.5 . . ?
C27 C16 C14 121.4(4) . . ?
C27 C16 C17 119.1(5) . . ?
C14 C16 C17 119.5(5) . . ?
N18 C17 C16 112.3(4) . . ?
N18 C17 H17A 109.1 . . ?
C16 C17 H17A 109.1 . . ?
N18 C17 H17B 109.1 . . ?
C16 C17 H17B 109.1 . . ?
H17A C17 H17B 107.9 . . ?
C19 N18 C26 107.5(4) . . ?
C19 N18 C17 128.2(4) . . ?
C26 N18 C17 124.2(4) . . ?
N20 C19 N18 109.7(5) . . ?
N20 C19 H19 125.2 . . ?
N18 C19 H19 125.2 . . ?
C19 N20 C21 109.4(5) . . ?
C19 N20 H20 125.3 . . ?
C21 N20 H20 125.3 . . ?
C26 C21 C22 122.4(8) . . ?
C26 C21 N20 106.4(5) . . ?
C22 C21 N20 131.2(7) . . ?
C23 C22 C21 115.9(9) . . ?
C23 C22 H22 122.0 . . ?
C21 C22 H22 122.0 . . ?
C22 C23 C24 122.8(7) . . ?
C22 C23 H23 118.6 . . ?
C24 C23 H23 118.6 . . ?
C25 C24 C23 122.0(8) . . ?
C25 C24 H24 119.0 . . ?
C23 C24 H24 119.0 . . ?
C24 C25 C26 113.9(8) . . ?
C24 C25 H25 123.0 . . ?
C26 C25 H25 123.0 . . ?
C21 C26 C25 123.0(5) . . ?
C21 C26 N18 107.0(5) . . ?
C25 C26 N18 130.0(5) . . ?
C16 C27 C29 119.3(4) . . ?
C16 C27 C28 120.5(5) . . ?
C29 C27 C28 120.2(5) . . ?
C27 C28 H28A 109.5 . . ?
C27 C28 H28B 109.5 . . ?
H28A C28 H28B 109.5 . . ?
C27 C28 H28C 109.5 . . ?
H28A C28 H28C 109.5 . . ?
H28B C28 H28C 109.5 . . ?
C27 C29 C2 119.9(4) . . ?
C27 C29 C30 121.1(4) . . ?
C2 C29 C30 119.0(4) . . ?
N31 C30 C29 110.9(4) . . ?
N31 C30 H30A 109.5 . . ?
C29 C30 H30A 109.5 . . ?
N31 C30 H30B 109.5 . . ?
C29 C30 H30B 109.5 . . ?
H30A C30 H30B 108.0 . . ?
C32 N31 C39 108.8(4) . . ?
C32 N31 C30 125.9(4) . . ?
C39 N31 C30 125.2(4) . . ?
N33 C32 N31 110.1(5) . . ?
N33 C32 H32 125.0 . . ?
N31 C32 H32 125.0 . . ?
C32 N33 C34 108.6(4) . . ?
C32 N33 H33 125.7 . . ?
C34 N33 H33 125.7 . . ?
C35 C34 C39 122.4(5) . . ?
C35 C34 N33 131.1(5) . . ?
C39 C34 N33 106.6(4) . . ?
C34 C35 C36 115.3(6) . . ?
C34 C35 H35 122.4 . . ?
C36 C35 H35 122.4 . . ?
C37 C36 C35 123.4(6) . . ?
C37 C36 H36 118.3 . . ?
C35 C36 H36 118.3 . . ?
C36 C37 C38 120.7(5) . . ?
C36 C37 H37 119.6 . . ?
C38 C37 H37 119.6 . . ?
C39 C38 C37 116.5(5) . . ?
C39 C38 H38 121.7 . . ?
C37 C38 H38 121.7 . . ?
C38 C39 C34 121.7(5) . . ?
C38 C39 N31 132.2(5) . . ?
C34 C39 N31 106.1(4) . . ?
O43B N40 O42 122.9(6) . . ?
O43B N40 O41 109.6(6) . . ?
O42 N40 O41 122.7(4) . . ?
O43B N40 O43A 37.5(5) . . ?
O42 N40 O43A 113.4(5) . . ?
O41 N40 O43A 122.3(4) . . ?
O43B O43A N40 62.0(8) . . ?
O43A O43B N40 80.5(10) . . ?
O45B N44 O47B 120.9(13) . . ?
O45B N44 O46A 104(2) . . ?
O47B N44 O46A 121.2(15) . . ?
O45B N44 O46B 122.5(13) . . ?
O47B N44 O46B 114.6(11) . . ?
O46A N44 O46B 28.3(6) . . ?
O45B N44 O47A 133(4) . . ?
O47B N44 O47A 65.4(15) . . ?
O46A N44 O47A 110.5(9) . . ?
O46B N44 O47A 82.7(9) . . ?
O45B N44 O45A 26.6(19) . . ?
O47B N44 O45A 96.9(12) . . ?
O46A N44 O45A 129.4(8) . . ?
O46B N44 O45A 148.3(9) . . ?
O47A N44 O45A 115.4(6) . . ?
O45B O45A N44 65.4(12) . . ?
O45A O45B N44 88(2) . . ?
O46B O46A N44 75.8(11) . . ?
O46A O46B N44 75.9(11) . . ?
N44 O47B O47A 60.0(10) . . ?
N44 O47A O47B 54.7(8) . . ?
N48B N48A O49A 141.0(16) . . ?
N48B N48A O51 68.1(12) . . ?
O49A N48A O51 135.3(11) . . ?
N48B N48A O50 60.3(11) . . ?
O49A N48A O50 116.2(9) . . ?
O51 N48A O50 108.1(9) . . ?
N48B N48A O49B 48.1(10) . . ?
O49A N48A O49B 94.3(8) . . ?
O51 N48A O49B 94.1(8) . . ?
O50 N48A O49B 86.4(8) . . ?
N48A N48B O50 82.9(13) . . ?
N48A N48B O49B 102.8(14) . . ?
O50 N48B O49B 115.3(10) . . ?
N48A N48B O51 75.3(12) . . ?
O50 N48B O51 124.0(9) . . ?
O49B N48B O51 119.6(10) . . ?
N48B O49B N48A 29.1(6) . . ?
N48B O50 N48A 36.8(6) . . ?
N48B O51 N48A 36.6(6) . . ?
H52A O52 H52B 108(7) . . ?

loop_
_geom_bond_atom_site_label_1
_geom_bond_atom_site_label_2
_geom_bond_distance
_geom_bond_site_symmetry_2
_geom_bond_publ_flag
C1 C2 1.503(6) . ?
C1 H1A 0.9600 . ?
C1 H1B 0.9600 . ?
C1 H1C 0.9600 . ?
C2 C3 1.399(6) . ?
C2 C29 1.406(6) . ?
C3 C14 1.388(6) . ?
C3 C4 1.516(6) . ?
C4 N5 1.466(6) . ?
C4 H4A 0.9700 . ?
C4 H4B 0.9700 . ?
N5 C13 1.321(6) . ?
N5 C6 1.394(6) . ?
C6 C11 1.370(7) . ?
C6 C7 1.396(7) . ?
C7 C8 1.386(8) . ?
C7 H7 0.9300 . ?
C8 C9 1.362(9) . ?
C8 H8 0.9300 . ?
C9 C10 1.382(8) . ?
C9 H9 0.9300 . ?
C10 C11 1.390(7) . ?
C10 H10 0.9300 . ?
C11 N12 1.375(6) . ?
N12 C13 1.318(6) . ?
N12 H12 0.8600 . ?
C13 H13 0.9300 . ?
C14 C16 1.395(7) . ?
C14 C15 1.521(7) . ?
C15 H15A 0.9600 . ?
C15 H15B 0.9600 . ?
C15 H15C 0.9600 . ?
C16 C27 1.393(7) . ?
C16 C17 1.512(7) . ?
C17 N18 1.460(6) . ?
C17 H17A 0.9700 . ?
C17 H17B 0.9700 . ?
N18 C19 1.340(7) . ?
N18 C26 1.394(6) . ?
C19 N20 1.314(7) . ?
C19 H19 0.9300 . ?
N20 C21 1.379(8) . ?
N20 H20 0.8600 . ?
C21 C26 1.374(8) . ?
C21 C22 1.377(9) . ?
C22 C23 1.336(14) . ?
C22 H22 0.9300 . ?
C23 C24 1.412(15) . ?
C23 H23 0.9300 . ?
C24 C25 1.385(10) . ?
C24 H24 0.9300 . ?
C25 C26 1.390(8) . ?
C25 H25 0.9300 . ?
C27 C29 1.395(6) . ?
C27 C28 1.514(7) . ?
C28 H28A 0.9600 . ?
C28 H28B 0.9600 . ?
C28 H28C 0.9600 . ?
C29 C30 1.505(7) . ?
C30 N31 1.482(6) . ?
C30 H30A 0.9700 . ?
C30 H30B 0.9700 . ?
N31 C32 1.329(7) . ?
N31 C39 1.393(6) . ?
C32 N33 1.322(6) . ?
C32 H32 0.9300 . ?
N33 C34 1.394(7) . ?
N33 H33 0.8600 . ?
C34 C35 1.374(7) . ?
C34 C39 1.390(7) . ?
C35 C36 1.385(9) . ?
C35 H35 0.9300 . ?
C36 C37 1.379(9) . ?
C36 H36 0.9300 . ?
C37 C38 1.388(8) . ?
C37 H37 0.9300 . ?
C38 C39 1.381(7) . ?
C38 H38 0.9300 . ?
N40 O43B 1.203(10) . ?
N40 O42 1.211(5) . ?
N40 O41 1.218(5) . ?
N40 O43A 1.343(7) . ?
O43A O43B 0.828(9) . ?
N44 O45B 1.240(11) . ?
N44 O47B 1.258(11) . ?
N44 O46A 1.273(8) . ?
N44 O46B 1.273(9) . ?
N44 O47A 1.335(8) . ?
N44 O45A 1.363(8) . ?
O45A O45B 0.61(4) . ?
O46A O46B 0.623(14) . ?
O47B O47A 1.40(3) . ?
N48A N48B 0.808(12) . ?
N48A O49A 1.301(14) . ?
N48A O51 1.309(12) . ?
N48A O50 1.338(12) . ?
N48A O49B 1.621(15) . ?
N48B O50 1.171(10) . ?
N48B O49B 1.238(13) . ?
N48B O51 1.255(11) . ?
O52 H52A 0.89(2) . ?
O52 H52B 0.88(2) . ?

loop_
_geom_hbond_atom_site_label_D
_geom_hbond_atom_site_label_H
_geom_hbond_atom_site_label_A
_geom_hbond_distance_DH
_geom_hbond_distance_HA
_geom_hbond_distance_DA
_geom_hbond_angle_DHA
_geom_hbond_site_symmetry_A
N12 H12 O50 0.86 1.92 2.775(6) 173.5 3_665
N12 H12 O49A 0.86 2.60 3.110(10) 119.2 3_665
N12 H12 O49B 0.86 2.58 3.213(11) 131.5 3_665
N20 H20 O45A 0.86 2.09 2.850(10) 146.3 1_665
N20 H20 O45B 0.86 2.65 3.43(5) 152.5 1_665
N20 H20 O49A 0.86 2.64 3.064(11) 111.4 1_665
N20 H20 O47A 0.86 2.29 3.063(11) 150.2 1_665
N20 H20 O47B 0.86 2.09 2.79(3) 138.2 1_665
N33 H33 O43A 0.86 1.91 2.761(7) 170.5 3_765
N33 H33 O43B 0.86 2.12 2.948(11) 162.3 3_765
N33 H33 O42 0.86 2.47 3.111(6) 131.4 3_765
O52 H52A O43A 0.89(2) 1.94(3) 2.785(6) 158(7) 1_565
O52 H52A O43B 0.89(2) 1.95(4) 2.785(10) 157(7) 1_565
O52 H52B O50 0.88(2) 2.18(3) 3.042(6) 166(7) 1_665
O52 H52B O51 0.88(2) 2.63(5) 3.364(7) 142(7) 1_665
